data_7113928
loop_
_publ_author_name
'Heng Jiang'
'Yuanzheng Cheng'
'Ruzhi Wang'
'Yan Zhang'
'Shouyun Yu'

_publ_section_title
;
 Synthesis of isoquinolines via visible light-promoted insertion of vinyl
 isocyanides with diaryliodonium salts
;
_journal_name_full Chem.Commun.
_journal_page_first 6164
_journal_paper_doi 10.1039/C4CC01122H
_journal_volume 50
_journal_year 2014
_chemical_formula_sum 'C23 H17 N O2'
_chemical_formula_weight 339.38
_chemical_name_systematic
; 
 ? 
;
_space_group_IT_number 2
_symmetry_cell_setting triclinic
_symmetry_space_group_name_Hall '-P 1'
_symmetry_space_group_name_H-M 'P -1'
_atom_sites_solution_hydrogens geom
_atom_sites_solution_primary direct
_atom_sites_solution_secondary difmap
_audit_creation_method SHELXL-97
_cell_angle_alpha 73.14(3)
_cell_angle_beta 87.60(3)
_cell_angle_gamma 66.13(3)
_cell_formula_units_Z 2
_cell_length_a 8.9830(18)
_cell_length_b 9.792(2)
_cell_length_c 11.223(2)
_cell_measurement_reflns_used 25
_cell_measurement_temperature 293(2)
_cell_measurement_theta_max 13
_cell_measurement_theta_min 9
_cell_volume 860.7(4)
_computing_structure_refinement 'SHELXL-97 (Sheldrick, 1997)'
_computing_structure_solution 'SHELXS-97 (Sheldrick, 1990)'
_diffrn_ambient_temperature 293(2)
_diffrn_measured_fraction_theta_full 0.999
_diffrn_measured_fraction_theta_max 0.999
_diffrn_measurement_device_type 'Nonius cad4'
_diffrn_measurement_method \w/2\q
_diffrn_radiation_monochromator graphite
_diffrn_radiation_source 'fine-focus sealed tube'
_diffrn_radiation_type MoK\a
_diffrn_radiation_wavelength 0.71073
_diffrn_reflns_av_R_equivalents 0.0280
_diffrn_reflns_av_sigmaI/netI 0.0537
_diffrn_reflns_limit_h_max 10
_diffrn_reflns_limit_h_min 0
_diffrn_reflns_limit_k_max 11
_diffrn_reflns_limit_k_min -10
_diffrn_reflns_limit_l_max 13
_diffrn_reflns_limit_l_min -13
_diffrn_reflns_number 3374
_diffrn_reflns_theta_full 25.38
_diffrn_reflns_theta_max 25.38
_diffrn_reflns_theta_min 1.90
_diffrn_standards_decay_% 1
_diffrn_standards_interval_count 200
_diffrn_standards_interval_time 2h
_diffrn_standards_number 3
_exptl_absorpt_coefficient_mu 0.084
_exptl_absorpt_correction_T_max 0.9917
_exptl_absorpt_correction_T_min 0.9754
_exptl_absorpt_correction_type none
_exptl_crystal_density_diffrn 1.309
_exptl_crystal_density_method 'not measured'
_exptl_crystal_F_000 356
_exptl_crystal_size_max 0.30
_exptl_crystal_size_mid 0.20
_exptl_crystal_size_min 0.10
_refine_diff_density_max 0.207
_refine_diff_density_min -0.225
_refine_diff_density_rms 0.046
_refine_ls_extinction_coef 0.037(6)
_refine_ls_extinction_expression Fc^*^=kFc[1+0.001xFc^2^\l^3^/sin(2\q)]^-1/4^
_refine_ls_extinction_method SHELXL
_refine_ls_goodness_of_fit_ref 1.001
_refine_ls_hydrogen_treatment constr
_refine_ls_matrix_type full
_refine_ls_number_parameters 236
_refine_ls_number_reflns 3158
_refine_ls_number_restraints 0
_refine_ls_restrained_S_all 1.001
_refine_ls_R_factor_all 0.0979
_refine_ls_R_factor_gt 0.0573
_refine_ls_shift/su_max 0.000
_refine_ls_shift/su_mean 0.000
_refine_ls_structure_factor_coef Fsqd
_refine_ls_weighting_details 'calc w=1/[\s^2^(Fo^2^)+(0.1000P)^2^+0.0800P] where P=(Fo^2^+2Fc^2^)/3'
_refine_ls_weighting_scheme calc
_refine_ls_wR_factor_gt 0.1518
_refine_ls_wR_factor_ref 0.1852
_reflns_number_gt 2011
_reflns_number_total 3158
_reflns_threshold_expression >2sigma(I)
_cod_data_source_file c4cc01122h2.cif
_cod_data_source_block b
_cod_original_cell_volume 860.7(3)
_cod_original_sg_symbol_H-M P-1
_cod_database_code 7113928

loop_
_symmetry_equiv_pos_as_xyz
'x, y, z'
'-x, -y, -z'

loop_
_atom_site_label
_atom_site_type_symbol
_atom_site_fract_x
_atom_site_fract_y
_atom_site_fract_z
_atom_site_U_iso_or_equiv
_atom_site_adp_type
_atom_site_occupancy
_atom_site_symmetry_multiplicity
_atom_site_calc_flag
_atom_site_refinement_flags
N N 0.1425(3) 0.7435(3) 0.47463(19) 0.0395(6) Uani 1 1 d .
O1 O 0.2076(3) 0.6824(3) 0.78411(18) 0.0600(6) Uani 1 1 d .
C1 C 0.0728(3) 0.7581(3) 0.5837(2) 0.0382(6) Uani 1 1 d .
C2 C -0.0788(3) 0.7603(3) 0.6093(2) 0.0372(6) Uani 1 1 d .
O2 O 0.2368(3) 0.8737(3) 0.63329(18) 0.0565(6) Uani 1 1 d .
C3 C -0.1659(3) 0.7399(3) 0.5173(2) 0.0394(6) Uani 1 1 d .
C4 C -0.3253(4) 0.7469(4) 0.5313(3) 0.0503(8) Uani 1 1 d .
H4A H -0.3777 0.7693 0.6009 0.060 Uiso 1 1 calc R
C5 C -0.4031(4) 0.7214(4) 0.4444(3) 0.0568(8) Uani 1 1 d .
H5A H -0.5098 0.7303 0.4531 0.068 Uiso 1 1 calc R
C6 C -0.3236(4) 0.6820(4) 0.3418(3) 0.0587(9) Uani 1 1 d .
H6A H -0.3758 0.6596 0.2849 0.070 Uiso 1 1 calc R
C7 C -0.1712(4) 0.6761(3) 0.3243(3) 0.0480(7) Uani 1 1 d .
H7A H -0.1195 0.6486 0.2560 0.058 Uiso 1 1 calc R
C8 C -0.0895(3) 0.7112(3) 0.4090(2) 0.0387(6) Uani 1 1 d .
C9 C 0.0644(3) 0.7210(3) 0.3903(2) 0.0377(6) Uani 1 1 d .
C10 C 0.1476(3) 0.7065(3) 0.2740(2) 0.0391(6) Uani 1 1 d .
C11 C 0.0641(4) 0.7846(3) 0.1557(2) 0.0461(7) Uani 1 1 d .
H11A H -0.0462 0.8509 0.1478 0.055 Uiso 1 1 calc R
C12 C 0.1434(4) 0.7647(4) 0.0502(3) 0.0521(8) Uani 1 1 d .
H12A H 0.0856 0.8163 -0.0281 0.063 Uiso 1 1 calc R
C13 C 0.3068(4) 0.6693(4) 0.0594(3) 0.0509(8) Uani 1 1 d .
H13A H 0.3594 0.6554 -0.0121 0.061 Uiso 1 1 calc R
C14 C 0.3922(4) 0.5943(3) 0.1755(3) 0.0456(7) Uani 1 1 d .
H14A H 0.5033 0.5307 0.1822 0.055 Uiso 1 1 calc R
C15 C 0.3140(3) 0.6129(3) 0.2823(2) 0.0420(7) Uani 1 1 d .
H15A H 0.3730 0.5624 0.3602 0.050 Uiso 1 1 calc R
C16 C 0.1781(3) 0.7659(3) 0.6784(2) 0.0404(6) Uani 1 1 d .
C17 C 0.3369(4) 0.8881(4) 0.7223(3) 0.0562(8) Uani 1 1 d .
H17A H 0.3742 0.9678 0.6816 0.084 Uiso 1 1 calc R
H17B H 0.4293 0.7900 0.7550 0.084 Uiso 1 1 calc R
H17C H 0.2738 0.9159 0.7894 0.084 Uiso 1 1 calc R
C18 C -0.1527(3) 0.7861(3) 0.7272(2) 0.0401(7) Uani 1 1 d .
C19 C -0.1636(4) 0.6644(4) 0.8224(3) 0.0521(8) Uani 1 1 d .
H19A H -0.1222 0.5643 0.8139 0.063 Uiso 1 1 calc R
C20 C -0.2351(4) 0.6902(4) 0.9295(3) 0.0599(9) Uani 1 1 d .
H20A H -0.2419 0.6077 0.9929 0.072 Uiso 1 1 calc R
C21 C -0.2965(4) 0.8383(4) 0.9424(3) 0.0605(9) Uani 1 1 d .
H21A H -0.3451 0.8559 1.0144 0.073 Uiso 1 1 calc R
C22 C -0.2862(4) 0.9593(4) 0.8495(3) 0.0611(9) Uani 1 1 d .
H22A H -0.3276 1.0590 0.8588 0.073 Uiso 1 1 calc R
C23 C -0.2145(4) 0.9346(3) 0.7416(3) 0.0506(8) Uani 1 1 d .
H23A H -0.2077 1.0176 0.6789 0.061 Uiso 1 1 calc R

loop_
_atom_site_aniso_label
_atom_site_aniso_U_11
_atom_site_aniso_U_22
_atom_site_aniso_U_33
_atom_site_aniso_U_23
_atom_site_aniso_U_13
_atom_site_aniso_U_12
N 0.0398(13) 0.0506(14) 0.0302(11) -0.0146(10) 0.0038(10) -0.0190(11)
O1 0.0650(15) 0.0847(16) 0.0330(11) -0.0086(10) -0.0034(10) -0.0389(13)
C1 0.0430(16) 0.0406(15) 0.0301(13) -0.0136(11) 0.0050(11) -0.0143(13)
C2 0.0404(15) 0.0404(15) 0.0292(13) -0.0103(11) 0.0022(11) -0.0150(12)
O2 0.0652(14) 0.0688(14) 0.0426(11) -0.0110(10) -0.0062(10) -0.0373(12)
C3 0.0398(15) 0.0430(15) 0.0338(14) -0.0106(12) 0.0040(12) -0.0160(13)
C4 0.0471(18) 0.064(2) 0.0433(16) -0.0165(14) 0.0088(14) -0.0265(15)
C5 0.0480(18) 0.076(2) 0.0549(19) -0.0191(17) 0.0068(15) -0.0346(17)
C6 0.055(2) 0.077(2) 0.0560(19) -0.0242(17) 0.0005(16) -0.0352(18)
C7 0.0512(18) 0.0586(19) 0.0405(16) -0.0219(14) 0.0050(13) -0.0240(15)
C8 0.0377(15) 0.0439(15) 0.0352(14) -0.0128(12) 0.0007(12) -0.0165(13)
C9 0.0408(15) 0.0407(15) 0.0310(13) -0.0130(11) 0.0036(11) -0.0146(12)
C10 0.0393(15) 0.0465(16) 0.0342(14) -0.0169(12) 0.0029(12) -0.0168(13)
C11 0.0416(16) 0.0589(19) 0.0329(15) -0.0165(13) 0.0005(12) -0.0135(14)
C12 0.056(2) 0.066(2) 0.0308(15) -0.0162(14) 0.0040(13) -0.0210(17)
C13 0.058(2) 0.065(2) 0.0355(16) -0.0261(14) 0.0119(14) -0.0238(17)
C14 0.0398(16) 0.0534(18) 0.0467(17) -0.0227(14) 0.0073(13) -0.0171(14)
C15 0.0426(16) 0.0511(17) 0.0349(14) -0.0167(13) 0.0022(12) -0.0191(14)
C16 0.0414(15) 0.0511(17) 0.0315(15) -0.0191(13) 0.0086(12) -0.0177(13)
C17 0.059(2) 0.067(2) 0.0528(18) -0.0246(16) -0.0008(15) -0.0308(17)
C18 0.0366(15) 0.0501(17) 0.0351(14) -0.0148(12) 0.0065(12) -0.0183(13)
C19 0.063(2) 0.0526(18) 0.0412(16) -0.0177(14) 0.0144(14) -0.0230(16)
C20 0.072(2) 0.071(2) 0.0412(17) -0.0178(16) 0.0220(16) -0.0351(19)
C21 0.064(2) 0.083(2) 0.0442(18) -0.0353(18) 0.0227(16) -0.0305(19)
C22 0.064(2) 0.057(2) 0.062(2) -0.0332(17) 0.0163(17) -0.0157(17)
C23 0.0562(19) 0.0504(18) 0.0476(17) -0.0198(14) 0.0150(14) -0.0219(15)

loop_
_atom_type_symbol
_atom_type_description
_atom_type_scat_dispersion_real
_atom_type_scat_dispersion_imag
_atom_type_scat_source
C C 0.0033 0.0016 'International Tables Vol C Tables 4.2.6.8 and 6.1.1.4'
H H 0.0000 0.0000 'International Tables Vol C Tables 4.2.6.8 and 6.1.1.4'
N N 0.0061 0.0033 'International Tables Vol C Tables 4.2.6.8 and 6.1.1.4'
O O 0.0106 0.0060 'International Tables Vol C Tables 4.2.6.8 and 6.1.1.4'

loop_
_geom_angle_atom_site_label_1
_geom_angle_atom_site_label_2
_geom_angle_atom_site_label_3
_geom_angle
C9 N C1 118.6(2)
N C1 C2 124.5(2)
N C1 C16 114.5(2)
C2 C1 C16 120.9(2)
C1 C2 C3 117.2(2)
C1 C2 C18 122.0(2)
C3 C2 C18 120.8(2)
C16 O2 C17 115.3(2)
C4 C3 C8 119.2(2)
C4 C3 C2 122.0(2)
C8 C3 C2 118.9(2)
C5 C4 C3 120.7(3)
C5 C4 H4A 119.6
C3 C4 H4A 119.6
C4 C5 C6 120.2(3)
C4 C5 H5A 119.9
C6 C5 H5A 119.9
C7 C6 C5 120.7(3)
C7 C6 H6A 119.7
C5 C6 H6A 119.7
C6 C7 C8 120.8(3)
C6 C7 H7A 119.6
C8 C7 H7A 119.6
C3 C8 C7 118.1(2)
C3 C8 C9 118.2(2)
C7 C8 C9 123.7(2)
N C9 C8 122.3(2)
N C9 C10 115.6(2)
C8 C9 C10 122.2(2)
C15 C10 C11 118.3(2)
C15 C10 C9 119.6(2)
C11 C10 C9 122.1(2)
C12 C11 C10 120.6(3)
C12 C11 H11A 119.7
C10 C11 H11A 119.7
C13 C12 C11 120.7(3)
C13 C12 H12A 119.6
C11 C12 H12A 119.6
C12 C13 C14 119.4(3)
C12 C13 H13A 120.3
C14 C13 H13A 120.3
C13 C14 C15 120.5(3)
C13 C14 H14A 119.7
C15 C14 H14A 119.7
C14 C15 C10 120.4(3)
C14 C15 H15A 119.8
C10 C15 H15A 119.8
O1 C16 O2 123.6(3)
O1 C16 C1 123.2(3)
O2 C16 C1 113.2(2)
O2 C17 H17A 109.5
O2 C17 H17B 109.5
H17A C17 H17B 109.5
O2 C17 H17C 109.5
H17A C17 H17C 109.5
H17B C17 H17C 109.5
C19 C18 C23 118.8(3)
C19 C18 C2 121.2(2)
C23 C18 C2 120.0(2)
C20 C19 C18 120.7(3)
C20 C19 H19A 119.6
C18 C19 H19A 119.6
C21 C20 C19 119.8(3)
C21 C20 H20A 120.1
C19 C20 H20A 120.1
C22 C21 C20 120.1(3)
C22 C21 H21A 119.9
C20 C21 H21A 119.9
C21 C22 C23 120.5(3)
C21 C22 H22A 119.7
C23 C22 H22A 119.7
C22 C23 C18 120.0(3)
C22 C23 H23A 120.0
C18 C23 H23A 120.0

loop_
_geom_bond_atom_site_label_1
_geom_bond_atom_site_label_2
_geom_bond_distance
N C9 1.318(3)
N C1 1.369(3)
O1 C16 1.198(3)
C1 C2 1.373(4)
C1 C16 1.490(4)
C2 C3 1.425(4)
C2 C18 1.497(3)
O2 C16 1.330(3)
O2 C17 1.443(3)
C3 C4 1.410(4)
C3 C8 1.414(4)
C4 C5 1.358(4)
C4 H4A 0.9300
C5 C6 1.397(4)
C5 H5A 0.9300
C6 C7 1.355(4)
C6 H6A 0.9300
C7 C8 1.419(4)
C7 H7A 0.9300
C8 C9 1.427(4)
C9 C10 1.491(3)
C10 C15 1.391(4)
C10 C11 1.393(4)
C11 C12 1.378(4)
C11 H11A 0.9300
C12 C13 1.373(4)
C12 H12A 0.9300
C13 C14 1.378(4)
C13 H13A 0.9300
C14 C15 1.384(4)
C14 H14A 0.9300
C15 H15A 0.9300
C17 H17A 0.9600
C17 H17B 0.9600
C17 H17C 0.9600
C18 C19 1.385(4)
C18 C23 1.387(4)
C19 C20 1.379(4)
C19 H19A 0.9300
C20 C21 1.377(4)
C20 H20A 0.9300
C21 C22 1.364(5)
C21 H21A 0.9300
C22 C23 1.385(4)
C22 H22A 0.9300
C23 H23A 0.9300

loop_
_geom_torsion_atom_site_label_1
_geom_torsion_atom_site_label_2
_geom_torsion_atom_site_label_3
_geom_torsion_atom_site_label_4
_geom_torsion
C9 N C1 C2 -4.0(4)
C9 N C1 C16 173.7(2)
N C1 C2 C3 2.5(4)
C16 C1 C2 C3 -175.1(2)
N C1 C2 C18 -176.3(2)
C16 C1 C2 C18 6.1(4)
C1 C2 C3 C4 -177.2(3)
C18 C2 C3 C4 1.6(4)
C1 C2 C3 C8 3.1(4)
C18 C2 C3 C8 -178.2(2)
C8 C3 C4 C5 2.2(4)
C2 C3 C4 C5 -177.6(3)
C3 C4 C5 C6 2.4(5)
C4 C5 C6 C7 -3.2(5)
C5 C6 C7 C8 -0.6(5)
C4 C3 C8 C7 -5.8(4)
C2 C3 C8 C7 174.0(2)
C4 C3 C8 C9 173.4(3)
C2 C3 C8 C9 -6.8(4)
C6 C7 C8 C3 5.1(4)
C6 C7 C8 C9 -174.1(3)
C1 N C9 C8 -0.1(4)
C1 N C9 C10 179.9(2)
C3 C8 C9 N 5.4(4)
C7 C8 C9 N -175.3(3)
C3 C8 C9 C10 -174.6(2)
C7 C8 C9 C10 4.6(4)
N C9 C10 C15 45.1(3)
C8 C9 C10 C15 -134.9(3)
N C9 C10 C11 -134.6(3)
C8 C9 C10 C11 45.4(4)
C15 C10 C11 C12 2.4(4)
C9 C10 C11 C12 -177.9(3)
C10 C11 C12 C13 -1.0(5)
C11 C12 C13 C14 -0.7(5)
C12 C13 C14 C15 0.9(4)
C13 C14 C15 C10 0.6(4)
C11 C10 C15 C14 -2.2(4)
C9 C10 C15 C14 178.1(2)
C17 O2 C16 O1 -1.8(4)
C17 O2 C16 C1 178.7(2)
N C1 C16 O1 -127.5(3)
C2 C1 C16 O1 50.3(4)
N C1 C16 O2 51.9(3)
C2 C1 C16 O2 -130.2(3)
C1 C2 C18 C19 -106.6(3)
C3 C2 C18 C19 74.7(4)
C1 C2 C18 C23 74.6(4)
C3 C2 C18 C23 -104.1(3)
C23 C18 C19 C20 0.3(4)
C2 C18 C19 C20 -178.5(3)
C18 C19 C20 C21 0.0(5)
C19 C20 C21 C22 -0.2(5)
C20 C21 C22 C23 0.1(5)
C21 C22 C23 C18 0.1(5)
C19 C18 C23 C22 -0.3(4)
C2 C18 C23 C22 178.5(3)
